data_1011049
loop_
_publ_author_name
'Jackson, W. W.'
'West, J.'

_publ_section_title
;
 The crystal structure of Muscovite - KAl~2~(AlSi~3~)O~10~(OH)~2~
;
_journal_coden_ASTM ZKKKAJ
_journal_name_full
;
 Zeitschrift f\"ur Kristallographie, Kristallgeometrie, Kristallphysik,
 Kristallchemie
;
_journal_page_first 211
_journal_page_last 227
_journal_paper_doi 10.1524/zkri.1931.76.1.211
_journal_volume 76
_journal_year 1931
_chemical_compound_source 'from Hundholmen, Nordland, Norway'
_chemical_formula_structural 'K Al2 (Si3 Al) O10 (O H)2'
_chemical_formula_sum 'Al3 H2 K O12 Si3'
_chemical_name_mineral 'Muscovite 2M1'
_chemical_name_systematic 'Potassium aluminium silicate hydroxide *'
_space_group_IT_number 15
_symmetry_cell_setting monoclinic
_symmetry_Int_Tables_number 15
_symmetry_space_group_name_Hall '-C 2yc'
_symmetry_space_group_name_H-M 'C 1 2/c 1'
_cell_angle_alpha 90
_cell_angle_beta 95.5
_cell_angle_gamma 90
_cell_formula_units_Z 4
_cell_length_a 5.18
_cell_length_b 9.02
_cell_length_c 20.03999
_cell_volume 932.0
_exptl_crystal_density_meas 2.8
_cod_original_formula_sum 'H2 Al3 K O12 Si3'
_cod_database_code 1011049

loop_
_symmetry_equiv_pos_as_xyz
x,y,z
-x,y,1/2-z
-x,-y,-z
x,-y,1/2+z
1/2+x,1/2+y,z
1/2-x,1/2+y,1/2-z
1/2-x,1/2-y,-z
1/2+x,1/2-y,1/2+z

loop_
_atom_site_label
_atom_site_type_symbol
_atom_site_symmetry_multiplicity
_atom_site_Wyckoff_symbol
_atom_site_fract_x
_atom_site_fract_y
_atom_site_fract_z
_atom_site_occupancy
_atom_site_attached_hydrogens
_atom_site_calc_flag
Si1 Si4+ 8 f 0.033 0.417 0.135 0.75 0 d
Si2 Si4+ 8 f 0.033 0.25 0.135 0.75 0 d
Al1 Al3+ 8 f 0.033 0.417 0.135 0.25 0 d
Al2 Al3+ 8 f 0.033 0.25 0.135 0.25 0 d
Al3 Al3+ 8 f 0.25 0.083 0. 1. 0 d
K1 K1+ 4 e 0. 0.083 0.25 1. 0 d
O1 O2- 8 f 0.063 0.083 0.056 1. 1 d
O2 O2- 8 f 0.063 0.417 0.056 1. 0 d
O3 O2- 8 f 0.063 0.25 0.056 1. 0 d
O4 O2- 8 f 0.478 0.083 0.164 1. 0 d
O5 O2- 8 f 0.228 0.167 0.164 1. 0 d
O6 O2- 8 f 0.228 0.333 0.164 1. 0 d
H1 H1+ 8 ? -1. -1. -1. 1. 0 dum

loop_
_atom_type_symbol
_atom_type_oxidation_number
Si4+ 4.000
Al3+ 3.000
K1+ 1.000
O2- -2.000
H1+ 1.000

loop_
_cod_changelog_entry_id
_cod_changelog_entry_author
_cod_changelog_entry_date
_cod_changelog_entry_text
1 'Vaitkus, Antanas' 2022-09-26T00:50:00+03:00
;
 Updated bibliographic information.
;
